data_1513872
loop_
_publ_author_name
'Xu, Bin'
'Zhu, Shou-Fei'
'Zhang, Zhi-Chao'
'Yu, Zhi-Xiang'
'Ma, Yi'
'Zhou, Qi-Lin'

_publ_section_title
;
 Highly enantioselective S--H bond insertion cooperatively catalyzed by
 dirhodium complexes and chiral spiro phosphoric acids
;
_journal_issue 4
_journal_name_full 'Chemical Science'
_journal_page_first 1442
_journal_paper_doi 10.1039/c3sc52807c
_journal_volume 5
_journal_year 2014
_chemical_formula_sum 'C17 H17 O5 P'
_chemical_formula_weight 332.28
_chemical_name_systematic
; 
 ? 
;
_space_group_IT_number 19
_symmetry_cell_setting orthorhombic
_symmetry_space_group_name_Hall 'P 2ac 2ab'
_symmetry_space_group_name_H-M 'P 21 21 21'
_atom_sites_solution_hydrogens geom
_atom_sites_solution_primary direct
_atom_sites_solution_secondary difmap
_audit_creation_method SHELXL-97
_cell_angle_alpha 90.00
_cell_angle_beta 90.00
_cell_angle_gamma 90.00
_cell_formula_units_Z 4
_cell_length_a 6.6316(13)
_cell_length_b 9.2654(19)
_cell_length_c 26.038(5)
_cell_measurement_reflns_used 3994
_cell_measurement_temperature 293(2)
_cell_measurement_theta_max 27.890
_cell_measurement_theta_min 1.564
_cell_volume 1599.9(5)
_computing_cell_refinement crystalclear
_computing_data_collection 'crystalclear(Rigaku/MSC Inc., 2005)'
_computing_data_reduction crystalclear
_computing_molecular_graphics 'Bruker SHELXTL'
_computing_publication_material 'Bruker SHELXTL'
_computing_structure_refinement 'SHELXL-97 (Sheldrick, 2008)'
_computing_structure_solution 'SHELXS-97 (Sheldrick, 2008)'
_diffrn_ambient_temperature 293(2)
_diffrn_detector_area_resol_mean 7.31
_diffrn_measured_fraction_theta_full 0.995
_diffrn_measured_fraction_theta_max 0.995
_diffrn_measurement_device_type 'rigaku saturn CCD area detector'
_diffrn_measurement_method '\w and \f scans'
_diffrn_radiation_monochromator multilayer
_diffrn_radiation_source 'rotating anode'
_diffrn_radiation_type MoK\a
_diffrn_radiation_wavelength 0.71073
_diffrn_reflns_av_R_equivalents 0.0438
_diffrn_reflns_av_sigmaI/netI 0.0400
_diffrn_reflns_limit_h_max 7
_diffrn_reflns_limit_h_min -7
_diffrn_reflns_limit_k_max 10
_diffrn_reflns_limit_k_min -11
_diffrn_reflns_limit_l_max 30
_diffrn_reflns_limit_l_min -25
_diffrn_reflns_number 10910
_diffrn_reflns_theta_full 25.02
_diffrn_reflns_theta_max 25.02
_diffrn_reflns_theta_min 1.56
_exptl_absorpt_coefficient_mu 0.195
_exptl_absorpt_correction_T_max 0.9884
_exptl_absorpt_correction_T_min 0.9621
_exptl_absorpt_correction_type multi-scan
_exptl_absorpt_process_details crystalclear
_exptl_crystal_density_diffrn 1.379
_exptl_crystal_density_method 'not measured'
_exptl_crystal_F_000 696
_exptl_crystal_size_max 0.20
_exptl_crystal_size_mid 0.10
_exptl_crystal_size_min 0.06
_refine_diff_density_max 0.248
_refine_diff_density_min -0.241
_refine_diff_density_rms 0.053
_refine_ls_abs_structure_details 'Flack H D (1983), Acta Cryst. A39, 876-881'
_refine_ls_abs_structure_Flack 0.00(10)
_refine_ls_extinction_coef 0.104(6)
_refine_ls_extinction_expression Fc^*^=kFc[1+0.001xFc^2^\l^3^/sin(2\q)]^-1/4^
_refine_ls_extinction_method SHELXL
_refine_ls_goodness_of_fit_ref 1.037
_refine_ls_hydrogen_treatment mixed
_refine_ls_matrix_type full
_refine_ls_number_parameters 221
_refine_ls_number_reflns 2807
_refine_ls_number_restraints 4
_refine_ls_restrained_S_all 1.037
_refine_ls_R_factor_all 0.0458
_refine_ls_R_factor_gt 0.0397
_refine_ls_shift/su_max 0.000
_refine_ls_shift/su_mean 0.000
_refine_ls_structure_factor_coef Fsqd
_refine_ls_weighting_details 'calc w=1/[\s^2^(Fo^2^)+(0.0618P)^2^+0.0000P] where P=(Fo^2^+2Fc^2^)/3'
_refine_ls_weighting_scheme calc
_refine_ls_wR_factor_gt 0.0908
_refine_ls_wR_factor_ref 0.0962
_reflns_number_gt 2490
_reflns_number_total 2807
_reflns_threshold_expression >2sigma(I)
_cod_data_source_file c3sc52807c.txt
_cod_data_source_block r100723a1
_cod_depositor_comments
;
The following automatic conversions were performed:

'_symmetry_cell_setting' value 'Orthorhombic' changed to
'orthorhombic' according to
/usr/data/users/saulius/crontab/automatic-downloads/current/RSC/lib/dictionaries/cif_core.dic
dictionary named 'cif_core.dic' version 2.4.2 from
2011-04-26.

'_exptl_absorpt_correction_type' value 'MULTI-SCAN'
changed to 'multi-scan' according to
/usr/data/users/saulius/crontab/automatic-downloads/current/RSC/lib/dictionaries/cif_core.dic
dictionary named 'cif_core.dic' version 2.4.2 from 2011-04-26.

Automatic conversion script
Id: cif_fix_values 2281 2013-09-26 08:29:07Z andrius 
;
_cod_original_cell_volume 1599.9(6)
_cod_original_sg_symbol_H-M P2(1)2(1)2(1)
_cod_database_code 1513872

loop_
_symmetry_equiv_pos_as_xyz
'x, y, z'
'-x+1/2, -y, z+1/2'
'-x, y+1/2, -z+1/2'
'x+1/2, -y+1/2, -z'

loop_
_atom_site_label
_atom_site_type_symbol
_atom_site_fract_x
_atom_site_fract_y
_atom_site_fract_z
_atom_site_U_iso_or_equiv
_atom_site_adp_type
_atom_site_occupancy
_atom_site_symmetry_multiplicity
_atom_site_calc_flag
_atom_site_refinement_flags
P1 P 0.61018(10) -0.02428(7) 0.06186(2) 0.0439(2) Uani 1 1 d .
O1 O 0.6121(3) -0.04908(15) 0.12236(5) 0.0392(4) Uani 1 1 d .
O2 O 0.4870(3) 0.12038(17) 0.05382(6) 0.0435(4) Uani 1 1 d .
O3 O 0.8259(3) 0.0008(2) 0.04740(8) 0.0625(5) Uani 1 1 d D
H3 H 0.907(6) -0.078(3) 0.0442(19) 0.16(2) Uiso 1 1 d D
O4 O 0.4931(3) -0.1378(2) 0.03507(7) 0.0574(6) Uani 1 1 d .
C1 C 0.4229(4) -0.0746(2) 0.14547(8) 0.0363(5) Uani 1 1 d .
C2 C 0.3559(5) -0.2149(2) 0.15049(10) 0.0501(7) Uani 1 1 d .
H2 H 0.4376 -0.2917 0.1407 0.060 Uiso 1 1 calc R
C3 C 0.1657(5) -0.2395(3) 0.17019(11) 0.0573(8) Uani 1 1 d .
H3A H 0.1223 -0.3338 0.1753 0.069 Uiso 1 1 calc R
C4 C 0.0405(5) -0.1281(3) 0.18232(10) 0.0569(8) Uani 1 1 d .
H4 H -0.0895 -0.1463 0.1941 0.068 Uiso 1 1 calc R
C5 C 0.1084(4) 0.0129(3) 0.17700(8) 0.0418(5) Uani 1 1 d .
C6 C -0.0039(4) 0.1510(3) 0.18399(10) 0.0552(7) Uani 1 1 d .
H6A H -0.0182 0.1748 0.2201 0.066 Uiso 1 1 calc R
H6B H -0.1366 0.1461 0.1684 0.066 Uiso 1 1 calc R
C7 C 0.1303(4) 0.2605(2) 0.15634(10) 0.0473(6) Uani 1 1 d .
H7A H 0.1177 0.3552 0.1718 0.057 Uiso 1 1 calc R
H7B H 0.0943 0.2672 0.1203 0.057 Uiso 1 1 calc R
C8 C 0.3473(4) 0.2015(2) 0.16270(8) 0.0348(5) Uani 1 1 d .
C9 C 0.3051(3) 0.0395(2) 0.16014(8) 0.0329(5) Uani 1 1 d .
C10 C 0.4333(4) 0.2440(2) 0.21585(9) 0.0456(6) Uani 1 1 d .
H10A H 0.3283 0.2433 0.2418 0.055 Uiso 1 1 calc R
H10B H 0.5396 0.1782 0.2262 0.055 Uiso 1 1 calc R
C11 C 0.5166(5) 0.3976(3) 0.20796(10) 0.0554(7) Uani 1 1 d .
H11A H 0.4129 0.4698 0.2134 0.066 Uiso 1 1 calc R
H11B H 0.6291 0.4168 0.2308 0.066 Uiso 1 1 calc R
C12 C 0.5833(4) 0.3940(2) 0.15286(9) 0.0450(6) Uani 1 1 d .
C13 C 0.7135(5) 0.4844(3) 0.12696(13) 0.0605(8) Uani 1 1 d .
H13 H 0.7690 0.5636 0.1437 0.073 Uiso 1 1 calc R
C14 C 0.7612(5) 0.4578(3) 0.07662(13) 0.0681(9) Uani 1 1 d .
H14 H 0.8444 0.5215 0.0589 0.082 Uiso 1 1 calc R
C15 C 0.6863(5) 0.3368(3) 0.05204(11) 0.0601(8) Uani 1 1 d .
H15 H 0.7228 0.3163 0.0183 0.072 Uiso 1 1 calc R
C16 C 0.5565(4) 0.2473(2) 0.07834(8) 0.0417(6) Uani 1 1 d .
C17 C 0.4968(4) 0.2751(2) 0.12782(8) 0.0358(5) Uani 1 1 d .
O5 O 0.0851(3) 0.8188(2) 0.03755(8) 0.0646(6) Uani 1 1 d D
H5A H 0.061(5) 0.766(3) 0.0112(8) 0.090(11) Uiso 1 1 d D
H5B H 0.204(3) 0.853(4) 0.0397(14) 0.126(17) Uiso 1 1 d D

loop_
_atom_site_aniso_label
_atom_site_aniso_U_11
_atom_site_aniso_U_22
_atom_site_aniso_U_33
_atom_site_aniso_U_23
_atom_site_aniso_U_13
_atom_site_aniso_U_12
P1 0.0304(4) 0.0549(4) 0.0465(4) -0.0191(3) 0.0029(3) 0.0009(3)
O1 0.0294(9) 0.0430(8) 0.0453(9) -0.0098(6) -0.0046(7) 0.0070(7)
O2 0.0399(10) 0.0556(10) 0.0351(8) -0.0074(7) -0.0039(7) 0.0076(8)
O3 0.0340(11) 0.0763(13) 0.0771(13) -0.0197(11) 0.0158(8) 0.0006(11)
O4 0.0429(12) 0.0657(12) 0.0635(11) -0.0361(9) 0.0022(8) -0.0034(9)
C1 0.0317(13) 0.0394(12) 0.0377(11) 0.0002(9) -0.0073(9) 0.0013(10)
C2 0.0538(19) 0.0350(12) 0.0615(16) 0.0034(11) -0.0108(13) 0.0016(13)
C3 0.056(2) 0.0458(13) 0.0699(17) 0.0133(13) -0.0093(14) -0.0105(14)
C4 0.0460(19) 0.0686(18) 0.0561(16) 0.0170(13) -0.0023(12) -0.0133(15)
C5 0.0335(13) 0.0546(13) 0.0374(11) 0.0035(10) -0.0011(9) -0.0005(13)
C6 0.0312(16) 0.0765(18) 0.0578(15) -0.0093(13) 0.0054(12) 0.0112(14)
C7 0.0359(16) 0.0473(13) 0.0587(15) -0.0074(11) -0.0032(12) 0.0151(12)
C8 0.0329(14) 0.0352(10) 0.0364(11) -0.0044(9) -0.0025(9) 0.0053(10)
C9 0.0297(12) 0.0373(11) 0.0318(11) -0.0004(9) -0.0028(8) 0.0031(10)
C10 0.0452(16) 0.0499(13) 0.0417(12) -0.0103(10) -0.0038(10) 0.0066(12)
C11 0.0594(19) 0.0451(13) 0.0617(16) -0.0193(13) -0.0137(13) 0.0080(14)
C12 0.0434(16) 0.0310(11) 0.0605(15) -0.0030(10) -0.0132(12) 0.0056(12)
C13 0.0492(17) 0.0338(13) 0.099(2) 0.0064(14) -0.0124(15) -0.0042(13)
C14 0.052(2) 0.0542(16) 0.098(2) 0.0297(16) 0.0101(16) -0.0039(14)
C15 0.058(2) 0.0644(16) 0.0580(16) 0.0196(13) 0.0096(13) 0.0055(15)
C16 0.0401(15) 0.0439(13) 0.0411(13) 0.0055(10) -0.0017(9) 0.0037(11)
C17 0.0321(13) 0.0329(11) 0.0423(12) 0.0022(9) -0.0023(10) 0.0070(10)
O5 0.0431(13) 0.0789(14) 0.0717(13) -0.0390(11) -0.0056(10) -0.0005(12)

loop_
_atom_type_symbol
_atom_type_description
_atom_type_scat_dispersion_real
_atom_type_scat_dispersion_imag
_atom_type_scat_source
C C 0.0033 0.0016 'International Tables Vol C Tables 4.2.6.8 and 6.1.1.4'
H H 0.0000 0.0000 'International Tables Vol C Tables 4.2.6.8 and 6.1.1.4'
O O 0.0106 0.0060 'International Tables Vol C Tables 4.2.6.8 and 6.1.1.4'
P P 0.1023 0.0942 'International Tables Vol C Tables 4.2.6.8 and 6.1.1.4'

loop_
_geom_angle_atom_site_label_1
_geom_angle_atom_site_label_2
_geom_angle_atom_site_label_3
_geom_angle
O4 P1 O3 119.49(11)
O4 P1 O2 105.55(10)
O3 P1 O2 109.17(11)
O4 P1 O1 111.57(10)
O3 P1 O1 105.29(11)
O2 P1 O1 104.90(8)
C1 O1 P1 116.05(14)
C16 O2 P1 118.39(14)
P1 O3 H3 117(3)
C9 C1 C2 121.1(2)
C9 C1 O1 119.82(18)
C2 C1 O1 119.0(2)
C3 C2 C1 119.0(3)
C3 C2 H2 120.5
C1 C2 H2 120.5
C4 C3 C2 121.2(2)
C4 C3 H3A 119.4
C2 C3 H3A 119.4
C3 C4 C5 119.5(3)
C3 C4 H4 120.3
C5 C4 H4 120.3
C4 C5 C9 120.0(2)
C4 C5 C6 129.3(2)
C9 C5 C6 110.7(2)
C5 C6 C7 102.8(2)
C5 C6 H6A 111.2
C7 C6 H6A 111.2
C5 C6 H6B 111.2
C7 C6 H6B 111.2
H6A C6 H6B 109.1
C6 C7 C8 104.87(19)
C6 C7 H7A 110.8
C8 C7 H7A 110.8
C6 C7 H7B 110.8
C8 C7 H7B 110.8
H7A C7 H7B 108.8
C17 C8 C9 122.58(18)
C17 C8 C10 100.44(18)
C9 C8 C10 110.88(17)
C17 C8 C7 112.78(18)
C9 C8 C7 99.88(18)
C10 C8 C7 110.38(18)
C1 C9 C5 119.0(2)
C1 C9 C8 131.7(2)
C5 C9 C8 109.3(2)
C11 C10 C8 104.37(19)
C11 C10 H10A 110.9
C8 C10 H10A 110.9
C11 C10 H10B 110.9
C8 C10 H10B 110.9
H10A C10 H10B 108.9
C12 C11 C10 102.27(19)
C12 C11 H11A 111.3
C10 C11 H11A 111.3
C12 C11 H11B 111.3
C10 C11 H11B 111.3
H11A C11 H11B 109.2
C13 C12 C17 120.4(2)
C13 C12 C11 129.7(2)
C17 C12 C11 109.9(2)
C14 C13 C12 120.2(2)
C14 C13 H13 119.9
C12 C13 H13 119.9
C13 C14 C15 120.3(3)
C13 C14 H14 119.8
C15 C14 H14 119.8
C16 C15 C14 118.9(3)
C16 C15 H15 120.6
C14 C15 H15 120.6
C17 C16 C15 122.3(2)
C17 C16 O2 119.1(2)
C15 C16 O2 118.7(2)
C16 C17 C12 117.8(2)
C16 C17 C8 132.1(2)
C12 C17 C8 110.13(19)
H5A O5 H5B 115.9(18)

loop_
_geom_bond_atom_site_label_1
_geom_bond_atom_site_label_2
_geom_bond_distance
P1 O4 1.4818(18)
P1 O3 1.4974(19)
P1 O2 1.5835(17)
P1 O1 1.5919(16)
O1 C1 1.411(3)
O2 C16 1.415(3)
O3 H3 0.912(10)
C1 C9 1.369(3)
C1 C2 1.381(3)
C2 C3 1.381(4)
C2 H2 0.9300
C3 C4 1.362(4)
C3 H3A 0.9300
C4 C5 1.389(3)
C4 H4 0.9300
C5 C9 1.398(3)
C5 C6 1.491(4)
C6 C7 1.529(4)
C6 H6A 0.9700
C6 H6B 0.9700
C7 C8 1.549(3)
C7 H7A 0.9700
C7 H7B 0.9700
C8 C17 1.507(3)
C8 C9 1.528(3)
C8 C10 1.548(3)
C10 C11 1.540(3)
C10 H10A 0.9700
C10 H10B 0.9700
C11 C12 1.502(4)
C11 H11A 0.9700
C11 H11B 0.9700
C12 C13 1.379(4)
C12 C17 1.403(3)
C13 C14 1.371(4)
C13 H13 0.9300
C14 C15 1.383(4)
C14 H14 0.9300
C15 C16 1.378(4)
C15 H15 0.9300
C16 C17 1.372(3)
O5 H5A 0.855(10)
O5 H5B 0.853(10)

loop_
_geom_torsion_atom_site_label_1
_geom_torsion_atom_site_label_2
_geom_torsion_atom_site_label_3
_geom_torsion_atom_site_label_4
_geom_torsion
O4 P1 O1 C1 -49.28(16)
O3 P1 O1 C1 179.67(15)
O2 P1 O1 C1 64.52(15)
O4 P1 O2 C16 175.89(16)
O3 P1 O2 C16 -54.50(18)
O1 P1 O2 C16 57.92(18)
P1 O1 C1 C9 -85.7(2)
P1 O1 C1 C2 91.0(2)
C9 C1 C2 C3 0.7(4)
O1 C1 C2 C3 -176.1(2)
C1 C2 C3 C4 3.2(4)
C2 C3 C4 C5 -3.0(4)
C3 C4 C5 C9 -1.1(4)
C3 C4 C5 C6 175.0(2)
C4 C5 C6 C7 -162.4(2)
C9 C5 C6 C7 14.0(3)
C5 C6 C7 C8 -30.7(2)
C6 C7 C8 C17 166.61(18)
C6 C7 C8 C9 34.8(2)
C6 C7 C8 C10 -81.9(2)
C2 C1 C9 C5 -4.6(3)
O1 C1 C9 C5 172.08(19)
C2 C1 C9 C8 174.6(2)
O1 C1 C9 C8 -8.8(3)
C4 C5 C9 C1 4.8(3)
C6 C5 C9 C1 -171.9(2)
C4 C5 C9 C8 -174.5(2)
C6 C5 C9 C8 8.7(2)
C17 C8 C9 C1 28.4(4)
C10 C8 C9 C1 -89.9(3)
C7 C8 C9 C1 153.7(2)
C17 C8 C9 C5 -152.3(2)
C10 C8 C9 C5 89.4(2)
C7 C8 C9 C5 -27.0(2)
C17 C8 C10 C11 35.1(2)
C9 C8 C10 C11 166.2(2)
C7 C8 C10 C11 -84.1(2)
C8 C10 C11 C12 -31.8(2)
C10 C11 C12 C13 -161.9(3)
C10 C11 C12 C17 16.0(3)
C17 C12 C13 C14 -0.7(4)
C11 C12 C13 C14 177.1(3)
C12 C13 C14 C15 -2.8(4)
C13 C14 C15 C16 2.7(4)
C14 C15 C16 C17 1.0(4)
C14 C15 C16 O2 -177.3(2)
P1 O2 C16 C17 -86.5(2)
P1 O2 C16 C15 91.9(2)
C15 C16 C17 C12 -4.3(4)
O2 C16 C17 C12 173.9(2)
C15 C16 C17 C8 174.7(2)
O2 C16 C17 C8 -7.0(4)
C13 C12 C17 C16 4.2(3)
C11 C12 C17 C16 -174.0(2)
C13 C12 C17 C8 -175.1(2)
C11 C12 C17 C8 6.7(3)
C9 C8 C17 C16 31.4(4)
C10 C8 C17 C16 154.7(2)
C7 C8 C17 C16 -87.9(3)
C9 C8 C17 C12 -149.4(2)
C10 C8 C17 C12 -26.2(2)
C7 C8 C17 C12 91.3(2)
